data_9004926
loop_
_publ_author_name
'Zotov, N.'
'Kockelmann, W.'
'Jacobsen, S. D.'
'Mitov, I.'
'Paneva, D.'
'Vassileva, R. D.'
'Bonev, I. K.'

_publ_section_title
;
 Structure and cation order in manganilvaite:
 a combined X-ray-diffraction, neutron-diffraction and mossbauer study
 Sample: Ossikovo Pb-Zn skarn, Rhodope Mountains, Bulgaria
 Sample: powder X-ray + neutron analysis
;
_journal_name_full 'The Canadian Mineralogist'
_journal_page_first 1043
_journal_page_last 1053
_journal_paper_doi 10.2113/gscanmin.43.3.1043
_journal_volume 43
_journal_year 2005
_chemical_formula_sum 'Ca0.903 Fe2.497 H Mn0.6 O9 Si2'
_chemical_name_mineral Manganilvaite
_space_group_IT_number 14
_symmetry_space_group_name_Hall '-P 2yab'
_symmetry_space_group_name_H-M 'P 1 21/a 1'
_cell_angle_alpha 90
_cell_angle_beta 90.167
_cell_angle_gamma 90
_cell_length_a 13.0250
_cell_length_b 8.8514
_cell_length_c 5.8486
_cell_formula_units_Z 4
_cell_volume 674.279
_database_code_amcsd 0006024
_exptl_crystal_density_diffrn 4.037
_cod_original_formula_sum 'Ca.903 Mn.6 Fe2.497 Si2 O9 H'
_cod_database_code 9004926

loop_
_space_group_symop_operation_xyz
x,y,z
1/2+x,1/2-y,z
1/2-x,1/2+y,-z
-x,-y,-z

loop_
_atom_site_label
_atom_site_fract_x
_atom_site_fract_y
_atom_site_fract_z
_atom_site_occupancy
_atom_site_U_iso_or_equiv
Ca 0.81500 0.37290 0.76300 0.90300 0.00540
Mn 0.81500 0.37290 0.76300 0.09700 0.00540
Fe2+M11 0.89120 0.05040 0.00720 0.83000 0.00490
Fe3+M11 0.89120 0.05040 0.00720 0.17000 0.00490
Fe2+M12 0.88860 0.05010 0.49530 0.17000 0.00490
Fe3+M12 0.88860 0.05010 0.49530 0.83000 0.00490
MnM2 0.94210 0.73950 0.25610 0.50300 0.00490
Fe2+M2 0.94210 0.73950 0.25610 0.49700 0.00490
Si1 0.95870 0.36930 0.25990 1.00000 0.00370
Si2 0.68200 0.22620 0.24390 1.00000 0.00370
O1 0.01000 0.02700 0.73780 1.00000 0.00027
O21 0.93760 0.27310 0.01400 1.00000 0.00027
O22 0.93400 0.27220 0.47990 1.00000 0.00027
O3 0.77640 0.10710 0.25980 1.00000 0.00027
O41 0.67620 0.33300 0.02080 1.00000 0.00027
O42 0.66780 0.32580 0.48420 1.00000 0.00027
O5 0.58360 0.10180 0.26160 1.00000 0.00027
O6 0.60280 0.02150 0.76050 1.00000 0.00027
O7 0.79730 0.11200 0.74220 1.00000 0.00027
H 0.72850 0.06440 0.75490 1.00000 0.02050

loop_
_cod_related_entry_id
_cod_related_entry_database
_cod_related_entry_code
1 AMCSD 0006024
